data_7011942
loop_
_publ_author_name
'Saha, Manas Kumar'
'Dey, Dilip Kumar'
'Samanta, Brajagopal'
'Edwards, Andrew J.'
'Clegg, William'
'Mitra, Samiran'

_publ_section_title
;
 Synthesis, structure and magnetic properties of a mononuclear Cu(ii)
 complex with a NNO donor Schiff base ligand and its oxalato- and
 oxamidato-bridged dinuclear complexes
;
_journal_issue 3
_journal_name_full 'Dalton Transactions'
_journal_page_first 488
_journal_paper_doi 10.1039/b206076k
_journal_year 2003
_chemical_formula_sum 'C26 H34 Cu2 N4 O6'
_chemical_formula_weight 625.65
_space_group_IT_number 61
_symmetry_cell_setting orthorhombic
_symmetry_space_group_name_Hall '-P 2ac 2ab'
_symmetry_space_group_name_H-M 'P b c a'
_atom_sites_solution_hydrogens geom
_atom_sites_solution_primary direct
_atom_sites_solution_secondary difmap
_audit_creation_method SHELXL-97
_cell_angle_alpha 90.00
_cell_angle_beta 90.00
_cell_angle_gamma 90.00
_cell_formula_units_Z 4
_cell_length_a 10.2160(10)
_cell_length_b 10.9109(10)
_cell_length_c 23.883(2)
_cell_measurement_reflns_used 8636
_cell_measurement_temperature 160(2)
_cell_measurement_theta_max 28.08
_cell_measurement_theta_min 2.62
_cell_volume 2662.1(4)
_computing_cell_refinement 'local programs'
_computing_data_collection 'Bruker SMART'
_computing_data_reduction 'Bruker SAINT'
_computing_molecular_graphics 'Bruker SHELXTL'
_computing_publication_material 'Bruker SHELXTL and local programs'
_computing_structure_refinement 'Bruker SHELXTL'
_computing_structure_solution 'Bruker SHELXTL'
_diffrn_ambient_temperature 160(2)
_diffrn_measured_fraction_theta_full 0.998
_diffrn_measured_fraction_theta_max 0.940
_diffrn_measurement_device_type 'Bruker SMART 1K CCD diffractometer'
_diffrn_measurement_method '\w rotation with narrow frames'
_diffrn_radiation_monochromator graphite
_diffrn_radiation_source 'fine-focus sealed tube'
_diffrn_radiation_type MoK\a
_diffrn_radiation_wavelength 0.71073
_diffrn_reflns_av_R_equivalents 0.0557
_diffrn_reflns_av_sigmaI/netI 0.0408
_diffrn_reflns_limit_h_max 13
_diffrn_reflns_limit_h_min -13
_diffrn_reflns_limit_k_max 14
_diffrn_reflns_limit_k_min -14
_diffrn_reflns_limit_l_max 31
_diffrn_reflns_limit_l_min -30
_diffrn_reflns_number 19991
_diffrn_reflns_theta_full 26.00
_diffrn_reflns_theta_max 28.65
_diffrn_reflns_theta_min 1.71
_diffrn_standards_number 0
_exptl_absorpt_coefficient_mu 1.646
_exptl_absorpt_correction_T_max 0.862
_exptl_absorpt_correction_T_min 0.744
_exptl_absorpt_correction_type multi-scan
_exptl_crystal_colour green
_exptl_crystal_density_diffrn 1.561
_exptl_crystal_density_method 'not measured'
_exptl_crystal_description lath
_exptl_crystal_F_000 1296
_exptl_crystal_size_max 0.40
_exptl_crystal_size_mid 0.20
_exptl_crystal_size_min 0.03
_refine_diff_density_max 2.214
_refine_diff_density_min -1.229
_refine_diff_density_rms 0.107
_refine_ls_extinction_method none
_refine_ls_goodness_of_fit_ref 1.034
_refine_ls_hydrogen_treatment constr
_refine_ls_matrix_type full
_refine_ls_number_parameters 174
_refine_ls_number_reflns 3217
_refine_ls_number_restraints 0
_refine_ls_restrained_S_all 1.034
_refine_ls_R_factor_all 0.0832
_refine_ls_R_factor_gt 0.0521
_refine_ls_shift/su_max 0.001
_refine_ls_shift/su_mean 0.000
_refine_ls_structure_factor_coef Fsqd
_refine_ls_weighting_details 'calc w=1/[\s^2^(Fo^2^)+(0.0527P)^2^+6.2811P] where P=(Fo^2^+2Fc^2^)/3'
_refine_ls_weighting_scheme calc
_refine_ls_wR_factor_gt 0.1104
_refine_ls_wR_factor_ref 0.1231
_reflns_number_gt 2312
_reflns_number_total 3217
_reflns_threshold_expression I>2\s(I)
_cod_data_source_file b206076k.txt
_cod_data_source_block jad04
_cod_database_code 7011942

loop_
_symmetry_equiv_pos_as_xyz
'x, y, z'
'-x+1/2, -y, z+1/2'
'-x, y+1/2, -z+1/2'
'x+1/2, -y+1/2, -z'
'-x, -y, -z'
'x-1/2, y, -z-1/2'
'x, -y-1/2, z-1/2'
'-x-1/2, y-1/2, z'

loop_
_atom_site_label
_atom_site_type_symbol
_atom_site_fract_x
_atom_site_fract_y
_atom_site_fract_z
_atom_site_U_iso_or_equiv
_atom_site_adp_type
_atom_site_occupancy
_atom_site_symmetry_multiplicity
_atom_site_calc_flag
_atom_site_refinement_flags
_atom_site_disorder_assembly
_atom_site_disorder_group
Cu Cu 0.56064(4) 0.36028(4) 0.410185(19) 0.02432(15) Uani 1 1 d . . .
O1 O 0.5629(3) 0.3525(2) 0.50056(10) 0.0287(6) Uani 1 1 d . . .
C1 C 0.5252(3) 0.4501(3) 0.52105(15) 0.0234(7) Uani 1 1 d . . .
O2 O 0.5223(2) 0.4781(2) 0.57231(10) 0.0268(6) Uani 1 1 d . . .
O3 O 0.6444(2) 0.4370(2) 0.34746(10) 0.0210(5) Uani 1 1 d . . .
C2 C 0.7594(3) 0.4085(3) 0.32718(13) 0.0196(7) Uani 1 1 d . . .
C3 C 0.8185(4) 0.4870(3) 0.28716(13) 0.0234(7) Uani 1 1 d . . .
H3 H 0.7726 0.5579 0.2751 0.028 Uiso 1 1 calc R . .
C4 C 0.9408(4) 0.4630(3) 0.26528(15) 0.0282(8) Uani 1 1 d . . .
H4 H 0.9775 0.5171 0.2384 0.034 Uiso 1 1 calc R . .
C5 C 1.0113(4) 0.3598(4) 0.28236(15) 0.0298(8) Uani 1 1 d . . .
H5 H 1.0966 0.3449 0.2681 0.036 Uiso 1 1 calc R . .
C6 C 0.9554(3) 0.2799(3) 0.32019(15) 0.0258(8) Uani 1 1 d . . .
H6 H 1.0024 0.2089 0.3313 0.031 Uiso 1 1 calc R . .
C7 C 0.8300(3) 0.3016(3) 0.34268(13) 0.0186(7) Uani 1 1 d . . .
C8 C 0.7786(3) 0.2100(3) 0.37971(13) 0.0196(7) Uani 1 1 d . . .
H8 H 0.8300 0.1382 0.3848 0.023 Uiso 1 1 calc R . .
N1 N 0.6693(3) 0.2156(2) 0.40677(12) 0.0207(6) Uani 1 1 d . . .
C9 C 0.6309(3) 0.1096(3) 0.44099(15) 0.0233(7) Uani 1 1 d . . .
H9A H 0.6256 0.1348 0.4807 0.028 Uiso 1 1 calc R . .
H9B H 0.6989 0.0452 0.4379 0.028 Uiso 1 1 calc R . .
C10 C 0.4992(3) 0.0568(3) 0.42275(14) 0.0230(7) Uani 1 1 d . . .
H10A H 0.5038 0.0370 0.3823 0.028 Uiso 1 1 calc R . .
H10B H 0.4843 -0.0209 0.4432 0.028 Uiso 1 1 calc R . .
C11 C 0.3831(3) 0.1404(3) 0.43252(15) 0.0229(7) Uani 1 1 d . . .
H11A H 0.3018 0.0935 0.4254 0.028 Uiso 1 1 calc R . .
H11B H 0.3825 0.1654 0.4724 0.028 Uiso 1 1 calc R . .
N2 N 0.3817(3) 0.2523(3) 0.39725(12) 0.0211(6) Uani 1 1 d . . .
C12 C 0.2655(4) 0.3246(3) 0.41235(17) 0.0307(8) Uani 1 1 d . . .
H12A H 0.1867 0.2746 0.4072 0.046 Uiso 1 1 calc R . .
H12B H 0.2603 0.3972 0.3883 0.046 Uiso 1 1 calc R . .
H12C H 0.2719 0.3503 0.4516 0.046 Uiso 1 1 calc R . .
C13 C 0.3712(4) 0.2186(3) 0.33764(15) 0.0313(9) Uani 1 1 d . . .
H13A H 0.2956 0.1646 0.3323 0.047 Uiso 1 1 calc R . .
H13B H 0.4511 0.1760 0.3259 0.047 Uiso 1 1 calc R . .
H13C H 0.3600 0.2929 0.3151 0.047 Uiso 1 1 calc R . .

loop_
_atom_site_aniso_label
_atom_site_aniso_U_11
_atom_site_aniso_U_22
_atom_site_aniso_U_33
_atom_site_aniso_U_23
_atom_site_aniso_U_13
_atom_site_aniso_U_12
Cu 0.0251(2) 0.0124(2) 0.0355(3) 0.00280(18) 0.01146(18) 0.00302(17)
O1 0.0407(14) 0.0197(12) 0.0257(13) -0.0016(10) -0.0018(11) 0.0077(12)
C1 0.0197(16) 0.0210(17) 0.0295(19) -0.0034(14) 0.0044(14) -0.0019(13)
O2 0.0306(13) 0.0202(13) 0.0296(14) 0.0018(10) 0.0060(11) 0.0043(10)
O3 0.0221(12) 0.0165(11) 0.0244(12) 0.0008(9) 0.0031(9) 0.0030(9)
C2 0.0215(16) 0.0189(16) 0.0184(16) -0.0058(12) -0.0023(13) -0.0037(13)
C3 0.0337(19) 0.0180(16) 0.0184(17) 0.0003(13) 0.0009(14) -0.0016(15)
C4 0.036(2) 0.0278(19) 0.0212(18) -0.0034(14) 0.0055(15) -0.0107(16)
C5 0.0220(17) 0.039(2) 0.0285(19) -0.0082(17) 0.0061(14) -0.0039(16)
C6 0.0231(18) 0.0257(18) 0.0287(19) -0.0052(15) 0.0005(14) 0.0020(14)
C7 0.0187(16) 0.0184(15) 0.0188(16) -0.0043(12) 0.0011(13) -0.0017(13)
C8 0.0207(16) 0.0156(16) 0.0224(17) -0.0040(13) -0.0024(13) 0.0025(13)
N1 0.0232(14) 0.0125(13) 0.0265(15) 0.0009(11) 0.0024(12) 0.0005(11)
C9 0.0285(18) 0.0168(16) 0.0245(18) 0.0051(13) 0.0020(14) 0.0018(14)
C10 0.0308(19) 0.0157(16) 0.0224(18) 0.0040(12) 0.0020(14) -0.0026(14)
C11 0.0276(17) 0.0155(16) 0.0258(17) 0.0005(14) 0.0051(14) -0.0067(14)
N2 0.0223(14) 0.0156(13) 0.0255(15) -0.0012(11) 0.0043(12) -0.0002(11)
C12 0.0240(17) 0.0254(18) 0.043(2) -0.0048(16) 0.0045(17) 0.0023(15)
C13 0.040(2) 0.0273(19) 0.0263(19) 0.0000(16) -0.0053(16) 0.0010(16)

loop_
_atom_type_symbol
_atom_type_description
_atom_type_scat_dispersion_real
_atom_type_scat_dispersion_imag
_atom_type_scat_source
C C 0.0033 0.0016 'International Tables Vol C Tables 4.2.6.8 and 6.1.1.4'
H H 0.0000 0.0000 'International Tables Vol C Tables 4.2.6.8 and 6.1.1.4'
N N 0.0061 0.0033 'International Tables Vol C Tables 4.2.6.8 and 6.1.1.4'
O O 0.0106 0.0060 'International Tables Vol C Tables 4.2.6.8 and 6.1.1.4'
Cu Cu 0.3201 1.2651 'International Tables Vol C Tables 4.2.6.8 and 6.1.1.4'

loop_
_geom_angle_atom_site_label_1
_geom_angle_atom_site_label_2
_geom_angle_atom_site_label_3
_geom_angle
_geom_angle_site_symmetry_1
_geom_angle_site_symmetry_3
_geom_angle_publ_flag
O1 Cu O2 80.22(10) . 5_666 ?
O1 Cu O3 142.47(10) . . ?
O1 Cu N1 90.23(10) . . ?
O1 Cu N2 97.37(10) . . ?
O2 Cu O3 88.14(10) 5_666 . ?
O2 Cu N1 166.54(11) 5_666 . ?
O2 Cu N2 98.62(10) 5_666 . ?
O3 Cu N1 93.85(10) . . ?
O3 Cu N2 119.71(10) . . ?
N1 Cu N2 91.96(11) . . ?
Cu O1 C1 111.1(2) . . ?
O1 C1 C1 116.6(4) . 5_666 ?
O1 C1 O2 127.0(3) . . ?
C1 C1 O2 116.4(4) 5_666 . ?
Cu O2 C1 115.2(2) 5_666 . ?
Cu O3 C2 125.9(2) . . ?
O3 C2 C3 119.3(3) . . ?
O3 C2 C7 123.7(3) . . ?
C3 C2 C7 117.0(3) . . ?
C2 C3 C4 121.8(3) . . ?
C3 C4 C5 120.6(3) . . ?
C4 C5 C6 119.2(3) . . ?
C5 C6 C7 121.3(3) . . ?
C2 C7 C6 120.0(3) . . ?
C2 C7 C8 123.2(3) . . ?
C6 C7 C8 116.8(3) . . ?
C7 C8 N1 126.3(3) . . ?
Cu N1 C8 123.8(2) . . ?
Cu N1 C9 117.8(2) . . ?
C8 N1 C9 118.1(3) . . ?
N1 C9 C10 111.9(3) . . ?
C9 C10 C11 114.8(3) . . ?
C10 C11 N2 114.6(3) . . ?
Cu N2 C11 110.7(2) . . ?
Cu N2 C12 110.5(2) . . ?
Cu N2 C13 109.2(2) . . ?
C11 N2 C12 108.1(3) . . ?
C11 N2 C13 110.1(3) . . ?
C12 N2 C13 108.2(3) . . ?

loop_
_geom_bond_atom_site_label_1
_geom_bond_atom_site_label_2
_geom_bond_distance
_geom_bond_site_symmetry_2
_geom_bond_publ_flag
Cu O1 2.160(3) . ?
Cu O2 2.001(2) 5_666 ?
Cu O3 1.917(2) . ?
Cu N1 1.932(3) . ?
Cu N2 2.197(3) . ?
O1 C1 1.233(4) . ?
C1 C1 1.569(7) 5_666 ?
C1 O2 1.262(4) . ?
O2 Cu 2.001(2) 5_666 ?
O3 C2 1.308(4) . ?
C2 C3 1.418(5) . ?
C2 C7 1.421(5) . ?
C3 C4 1.380(5) . ?
C4 C5 1.397(5) . ?
C5 C6 1.379(5) . ?
C6 C7 1.410(5) . ?
C7 C8 1.435(4) . ?
C8 N1 1.292(4) . ?
N1 C9 1.470(4) . ?
C9 C10 1.527(5) . ?
C10 C11 1.515(5) . ?
C11 N2 1.483(4) . ?
N2 C12 1.470(4) . ?
N2 C13 1.474(4) . ?
